data_2100105
loop_
_publ_author_name
'Richard E. Marsh'

_publ_section_title
;
 Space group <i>P</i>1: an update
;
_journal_issue 3
_journal_name_full 'Acta Crystallographica Section B'
_journal_page_first 359
_journal_page_last 359
_journal_paper_doi 10.1107/S0108768105009651
_journal_volume 61
_journal_year 2005
_chemical_formula_moiety 'C46 H38 N2 P2 I2 Cu2'
_chemical_formula_sum 'C46 H38 Cu2 I2 N2 P2'
_space_group_crystal_system triclinic
_space_group_IT_number 2
_space_group_name_Hall '-P 1'
_space_group_name_H-M_alt 'P -1'
_audit_creation_method CRYM
_cell_angle_alpha 107.44
_cell_angle_beta 106.71
_cell_angle_gamma 93.48
_cell_formula_units_Z 1
_cell_length_a 9.2279
_cell_length_b 9.4014
_cell_length_c 13.3663
_cell_volume 1045.797
_cod_data_source_file bk0148.cif
_cod_data_source_block IKETEX
_cod_depositor_comments
;
 Updating space group information and adding the symmetry operation list.

 Antanas Vaitkus,
 2018-06-14

  Added moiety chemical formula and Z value from Marsh (2005) paper.
  The summary chemical formula is calculated from moiety formula using
  AdHocParser
  (svn://www.crystallography.net/cod-tools/trunk/Formulae/AdHocParser.yp,
  revision 1441.)

  Andrius Merkys
  2013-11-11
;
_cod_original_sg_symbol_H-M P-1
_cod_original_formula_sum 'not given'
_cod_database_code 2100105

loop_
_space_group_symop_id
_space_group_symop_operation_xyz
1 x,y,z
2 -x,-y,-z

loop_
_atom_site_label
_atom_site_fract_x
_atom_site_fract_y
_atom_site_fract_z
_atom_site_type_symbol
I1 0.68726 0.38975 0.57143 I
Cu1 0.44137 0.50844 0.60067 Cu
N1 1.27970 1.32125 0.56545 N
C1 1.31775 1.20160 0.59580 C
H1 1.41880 1.20355 0.63490 H
C2 1.21130 1.07395 0.57105 C
H2 1.24310 0.99370 0.59295 H
C3 1.05950 1.06715 0.51460 C
C4 1.02000 1.19290 0.48480 C
H3 0.91910 1.19525 0.44755 H
C5 1.13280 1.31440 0.51115 C
H4 1.10410 1.39560 0.48910 H
P1 0.51110 0.29605 0.24235 P
C11 0.41845 0.33030 0.11235 C
C12 0.47250 0.29280 0.02235 C
H9 0.56120 0.25015 0.02680 H
C13 0.39300 0.31775 -0.07445 C
H10 0.43005 0.29325 -0.13425 H
C14 0.26200 0.37775 -0.08200 C
H11 0.20850 0.39315 -0.14680 H
C15 0.20850 0.41550 0.00560 C
H12 0.11855 0.45360 -0.00140 H
C16 0.28550 0.39495 0.10310 C
H13 0.24930 0.42515 0.16285 H
C17 0.39325 0.12065 0.22365 C
C18 0.31415 0.01720 0.12000 C
H14 0.31730 0.03780 0.05675 H
C19 0.23020 -0.11760 0.11020 C
H15 0.17665 -0.18575 0.04045 H
C20 0.22605 -0.14880 0.20305 C
H16 0.17315 -0.24030 0.19620 H
C21 0.29970 -0.04630 0.30550 C
H17 0.29380 -0.06690 0.36815 H
C22 0.38300 0.08755 0.31680 C
H18 0.43250 0.15655 0.38700 H
C23 0.68935 0.23445 0.22410 C
C24 0.71255 0.08645 0.19235 C
H19 0.63410 0.00940 0.17910 H
C25 0.85145 0.05090 0.18005 C
H20 0.86615 -0.04935 0.15980 H
C26 0.96740 0.16410 0.19780 C
H21 1.05955 0.14025 0.18780 H
C27 0.94640 0.31300 0.23060 C
H22 1.02455 0.38950 0.24320 H
C28 0.81005 0.34880 0.24485 C
H23 0.79745 0.44940 0.26845 H
